data_2228938
loop_
_publ_author_name
'Wang, Li'
'Meng, Fa-Yan'
'Lin, Cui-Wu'
'Chen, Hai-Yan'
'Luo, Xuan'

_publ_section_title
;
 (<i>E</i>)-Methyl 3-(3,4-dihydroxyphenyl)acrylate
;
_journal_coeditor_code BG2376
_journal_issue 2
_journal_name_full 'Acta Crystallographica Section E'
_journal_page_first o354
_journal_paper_doi 10.1107/S1600536810054504
_journal_volume 67
_journal_year 2011
_chemical_formula_iupac 'C10 H10 O4'
_chemical_formula_moiety 'C10 H10 O4'
_chemical_formula_sum 'C10 H10 O4'
_chemical_formula_weight 194.18
_chemical_name_systematic
;
(<i>E</i>)-Methyl 3-(3,4-dihydroxyphenyl)acrylate
;
_space_group_IT_number 2
_symmetry_cell_setting triclinic
_symmetry_space_group_name_Hall '-P 1'
_symmetry_space_group_name_H-M 'P -1'
_atom_sites_solution_hydrogens geom
_atom_sites_solution_primary direct
_atom_sites_solution_secondary difmap
_audit_creation_method SHELXL-97
_cell_angle_alpha 117.627(7)
_cell_angle_beta 97.924(11)
_cell_angle_gamma 94.322(11)
_cell_formula_units_Z 2
_cell_length_a 5.129(5)
_cell_length_b 9.969(8)
_cell_length_c 10.586(9)
_cell_measurement_reflns_used 1619
_cell_measurement_temperature 296(2)
_cell_measurement_theta_max 25.00
_cell_measurement_theta_min 2.21
_cell_volume 469.0(7)
_computing_cell_refinement 'SAINT (Bruker, 2005)'
_computing_data_collection 'SMART (Bruker, 2005)'
_computing_data_reduction 'SAINT (Bruker, 2005)'
_computing_molecular_graphics 'SHELXTL (Sheldrick, 2008)'
_computing_publication_material 'SHELXTL (Sheldrick, 2008)'
_computing_structure_refinement 'SHELXL97 (Sheldrick, 2008)'
_computing_structure_solution 'SHELXS97 (Sheldrick, 2008)'
_diffrn_ambient_temperature 296(2)
_diffrn_measured_fraction_theta_full 0.984
_diffrn_measured_fraction_theta_max 0.984
_diffrn_measurement_device_type 'multiwire proportional'
_diffrn_measurement_method 'phi and omega scans'
_diffrn_radiation_monochromator graphite
_diffrn_radiation_source 'fine-focus sealed tube'
_diffrn_radiation_type MoK\a
_diffrn_radiation_wavelength 0.71073
_diffrn_reflns_av_R_equivalents 0.0125
_diffrn_reflns_av_sigmaI/netI 0.0250
_diffrn_reflns_limit_h_max 5
_diffrn_reflns_limit_h_min -6
_diffrn_reflns_limit_k_max 11
_diffrn_reflns_limit_k_min -11
_diffrn_reflns_limit_l_max 11
_diffrn_reflns_limit_l_min -12
_diffrn_reflns_number 2494
_diffrn_reflns_theta_full 25.00
_diffrn_reflns_theta_max 25.00
_diffrn_reflns_theta_min 2.21
_diffrn_standards_decay_% 0
_diffrn_standards_interval_count 0
_diffrn_standards_interval_time 0
_diffrn_standards_number 0
_exptl_absorpt_coefficient_mu 0.107
_exptl_absorpt_correction_T_max 0.9810
_exptl_absorpt_correction_T_min 0.9655
_exptl_absorpt_correction_type multi-scan
_exptl_absorpt_process_details '(SADABS; Bruker, 2005)'
_exptl_crystal_colour colourless
_exptl_crystal_density_diffrn 1.375
_exptl_crystal_density_method 'not measured'
_exptl_crystal_description block
_exptl_crystal_F_000 204
_exptl_crystal_size_max 0.33
_exptl_crystal_size_mid 0.24
_exptl_crystal_size_min 0.18
_refine_diff_density_max 0.183
_refine_diff_density_min -0.133
_refine_ls_extinction_coef 0.023(7)
_refine_ls_extinction_expression Fc^*^=kFc[1+0.001xFc^2^\l^3^/sin(2\q)]^-1/4^
_refine_ls_extinction_method 'SHELXL97 (Sheldrick, 2008)'
_refine_ls_goodness_of_fit_ref 1.053
_refine_ls_hydrogen_treatment constr
_refine_ls_matrix_type full
_refine_ls_number_parameters 128
_refine_ls_number_reflns 1619
_refine_ls_number_restraints 0
_refine_ls_restrained_S_all 1.053
_refine_ls_R_factor_all 0.0487
_refine_ls_R_factor_gt 0.0402
_refine_ls_shift/su_max 0.000
_refine_ls_shift/su_mean 0.000
_refine_ls_structure_factor_coef Fsqd
_refine_ls_weighting_details 'calc w=1/[\s^2^(Fo^2^)+(0.0615P)^2^+0.0896P] where P=(Fo^2^+2Fc^2^)/3'
_refine_ls_weighting_scheme calc
_refine_ls_wR_factor_gt 0.1118
_refine_ls_wR_factor_ref 0.1195
_reflns_number_gt 1337
_reflns_number_total 1619
_reflns_threshold_expression I>2\s(I)
_cod_data_source_file bg2376.cif
_cod_data_source_block I
_cod_original_cell_volume 468.9(7)
_cod_database_code 2228938
_cod_database_fobs_code 2228938

loop_
_symmetry_equiv_pos_as_xyz
'x, y, z'
'-x, -y, -z'

loop_
_atom_site_type_symbol
_atom_site_label
_atom_site_fract_x
_atom_site_fract_y
_atom_site_fract_z
_atom_site_U_iso_or_equiv
_atom_site_adp_type
_atom_site_calc_flag
_atom_site_refinement_flags
_atom_site_occupancy
_atom_site_disorder_assembly
_atom_site_disorder_group
O O1 0.3038(3) 0.37534(14) -0.18804(13) 0.0565(4) Uani d . 1 . .
O O2 0.5270(3) 0.19675(16) -0.17913(15) 0.0718(5) Uani d . 1 . .
O O3 0.1400(2) -0.02223(14) 0.35179(13) 0.0548(4) Uani d . 1 . .
H H3A 0.2389 -0.0773 0.3036 0.082 Uiso calc R 1 . .
O O4 -0.2041(3) 0.17229(17) 0.47736(15) 0.0696(5) Uani d . 1 . .
H H4A -0.1537 0.1033 0.4914 0.104 Uiso calc R 1 . .
C C1 0.4334(5) 0.3652(2) -0.3048(2) 0.0689(6) Uani d . 1 . .
H H1A 0.3752 0.4367 -0.3354 0.103 Uiso calc R 1 . .
H H1B 0.3878 0.2631 -0.3853 0.103 Uiso calc R 1 . .
H H1C 0.6232 0.3891 -0.2711 0.103 Uiso calc R 1 . .
C C2 0.3676(3) 0.28238(18) -0.13522(17) 0.0436(4) Uani d . 1 . .
C C3 0.2244(3) 0.29584(18) -0.02085(17) 0.0445(4) Uani d . 1 . .
H H3B 0.1053 0.3654 0.0075 0.053 Uiso calc R 1 . .
C C4 0.2628(3) 0.20962(19) 0.04297(18) 0.0460(4) Uani d . 1 . .
H H4B 0.3849 0.1428 0.0100 0.055 Uiso calc R 1 . .
C C5 0.1401(3) 0.20498(18) 0.15770(17) 0.0424(4) Uani d . 1 . .
C C6 -0.0350(3) 0.30272(19) 0.22626(19) 0.0513(5) Uani d . 1 . .
H H6A -0.0774 0.3767 0.2001 0.062 Uiso calc R 1 . .
C C7 -0.1459(4) 0.2904(2) 0.3326(2) 0.0568(5) Uani d . 1 . .
H H7A -0.2618 0.3568 0.3778 0.068 Uiso calc R 1 . .
C C8 -0.0874(3) 0.1811(2) 0.37298(18) 0.0476(4) Uani d . 1 . .
C C9 0.0889(3) 0.08337(18) 0.30649(16) 0.0423(4) Uani d . 1 . .
C C10 0.2006(3) 0.09637(18) 0.20077(17) 0.0442(4) Uani d . 1 . .
H H10A 0.3192 0.0312 0.1571 0.053 Uiso calc R 1 . .

loop_
_atom_site_aniso_label
_atom_site_aniso_U_11
_atom_site_aniso_U_22
_atom_site_aniso_U_33
_atom_site_aniso_U_12
_atom_site_aniso_U_13
_atom_site_aniso_U_23
O1 0.0832(9) 0.0569(7) 0.0553(7) 0.0308(6) 0.0364(6) 0.0392(6)
O2 0.0865(10) 0.0896(10) 0.0850(10) 0.0535(8) 0.0538(8) 0.0637(8)
O3 0.0709(8) 0.0646(8) 0.0599(7) 0.0330(6) 0.0364(6) 0.0458(6)
O4 0.0859(10) 0.0920(10) 0.0775(9) 0.0488(8) 0.0561(8) 0.0633(8)
C1 0.1062(17) 0.0689(12) 0.0585(11) 0.0311(11) 0.0432(11) 0.0430(10)
C2 0.0502(10) 0.0428(8) 0.0462(9) 0.0123(7) 0.0160(7) 0.0257(7)
C3 0.0501(10) 0.0474(9) 0.0464(9) 0.0156(7) 0.0185(7) 0.0275(7)
C4 0.0511(10) 0.0498(9) 0.0487(9) 0.0161(7) 0.0205(8) 0.0291(8)
C5 0.0451(9) 0.0463(9) 0.0438(8) 0.0104(7) 0.0143(7) 0.0263(7)
C6 0.0596(11) 0.0559(10) 0.0588(10) 0.0233(8) 0.0246(8) 0.0388(9)
C7 0.0644(12) 0.0650(11) 0.0655(11) 0.0341(9) 0.0361(9) 0.0418(10)
C8 0.0520(10) 0.0588(10) 0.0467(9) 0.0178(8) 0.0233(7) 0.0324(8)
C9 0.0470(9) 0.0475(9) 0.0424(8) 0.0121(7) 0.0142(7) 0.0278(7)
C10 0.0490(10) 0.0486(9) 0.0456(9) 0.0173(7) 0.0209(7) 0.0268(7)

loop_
_atom_type_symbol
_atom_type_description
_atom_type_scat_dispersion_real
_atom_type_scat_dispersion_imag
_atom_type_scat_source
C C 0.0033 0.0016 'International Tables Vol C Tables 4.2.6.8 and 6.1.1.4'
H H 0.0000 0.0000 'International Tables Vol C Tables 4.2.6.8 and 6.1.1.4'
O O 0.0106 0.0060 'International Tables Vol C Tables 4.2.6.8 and 6.1.1.4'

loop_
_geom_angle_atom_site_label_1
_geom_angle_atom_site_label_2
_geom_angle_atom_site_label_3
_geom_angle_site_symmetry_1
_geom_angle_site_symmetry_3
_geom_angle
_geom_angle_publ_flag
C2 O1 C1 . . 115.65(14) ?
C9 O3 H3A . . 109.5 ?
C8 O4 H4A . . 109.5 ?
O1 C1 H1A . . 109.5 ?
O1 C1 H1B . . 109.5 ?
H1A C1 H1B . . 109.5 ?
O1 C1 H1C . . 109.5 ?
H1A C1 H1C . . 109.5 ?
H1B C1 H1C . . 109.5 ?
O2 C2 O1 . . 122.42(15) ?
O2 C2 C3 . . 124.94(14) ?
O1 C2 C3 . . 112.64(14) ?
C4 C3 C2 . . 120.52(15) ?
C4 C3 H3B . . 119.7 ?
C2 C3 H3B . . 119.7 ?
C3 C4 C5 . . 129.05(16) ?
C3 C4 H4B . . 115.5 ?
C5 C4 H4B . . 115.5 ?
C6 C5 C10 . . 118.11(15) ?
C6 C5 C4 . . 123.59(15) ?
C10 C5 C4 . . 118.30(14) ?
C7 C6 C5 . . 120.39(15) ?
C7 C6 H6A . . 119.8 ?
C5 C6 H6A . . 119.8 ?
C6 C7 C8 . . 121.02(16) ?
C6 C7 H7A . . 119.5 ?
C8 C7 H7A . . 119.5 ?
O4 C8 C7 . . 118.86(15) ?
O4 C8 C9 . . 121.79(15) ?
C7 C8 C9 . . 119.35(15) ?
O3 C9 C10 . . 123.84(14) ?
O3 C9 C8 . . 116.62(14) ?
C10 C9 C8 . . 119.54(14) ?
C9 C10 C5 . . 121.59(14) ?
C9 C10 H10A . . 119.2 ?
C5 C10 H10A . . 119.2 ?

loop_
_geom_bond_atom_site_label_1
_geom_bond_atom_site_label_2
_geom_bond_site_symmetry_2
_geom_bond_distance
_geom_bond_publ_flag
O1 C2 . 1.325(2) ?
O1 C1 . 1.449(2) ?
O2 C2 . 1.206(2) ?
O3 C9 . 1.372(2) ?
O3 H3A . 0.8200 ?
O4 C8 . 1.361(2) ?
O4 H4A . 0.8200 ?
C1 H1A . 0.9600 ?
C1 H1B . 0.9600 ?
C1 H1C . 0.9600 ?
C2 C3 . 1.460(2) ?
C3 C4 . 1.327(2) ?
C3 H3B . 0.9300 ?
C4 C5 . 1.460(2) ?
C4 H4B . 0.9300 ?
C5 C6 . 1.392(2) ?
C5 C10 . 1.395(2) ?
C6 C7 . 1.378(2) ?
C6 H6A . 0.9300 ?
C7 C8 . 1.381(2) ?
C7 H7A . 0.9300 ?
C8 C9 . 1.391(2) ?
C9 C10 . 1.378(2) ?
C10 H10A . 0.9300 ?

loop_
_geom_hbond_atom_site_label_D
_geom_hbond_atom_site_label_H
_geom_hbond_atom_site_label_A
_geom_hbond_site_symmetry_A
_geom_hbond_distance_DH
_geom_hbond_distance_HA
_geom_hbond_distance_DA
_geom_hbond_angle_DHA
O4 H4A O3 . 0.82 2.28 2.723(2) 114.3
C4 H4B O2 . 0.93 2.48 2.829(4) 102
O4 H4A O3 2_556 0.82 2.15 2.835(2) 140.6
O3 H3A O2 2_655 0.82 1.95 2.764(2) 174.5
C10 H10A O2 2_655 0.93 2.56 3.260(4) 132

loop_
_geom_torsion_atom_site_label_1
_geom_torsion_atom_site_label_2
_geom_torsion_atom_site_label_3
_geom_torsion_atom_site_label_4
_geom_torsion_site_symmetry_1
_geom_torsion_site_symmetry_2
_geom_torsion_site_symmetry_3
_geom_torsion_site_symmetry_4
_geom_torsion
_geom_torsion_publ_flag
C1 O1 C2 O2 . . . . 1.4(3) ?
C1 O1 C2 C3 . . . . -178.44(15) ?
O2 C2 C3 C4 . . . . -0.5(3) ?
O1 C2 C3 C4 . . . . 179.32(15) ?
C2 C3 C4 C5 . . . . -179.72(15) ?
C3 C4 C5 C6 . . . . -3.9(3) ?
C3 C4 C5 C10 . . . . 175.86(16) ?
C10 C5 C6 C7 . . . . -0.6(3) ?
C4 C5 C6 C7 . . . . 179.19(17) ?
C5 C6 C7 C8 . . . . -0.3(3) ?
C6 C7 C8 O4 . . . . -179.27(17) ?
C6 C7 C8 C9 . . . . 0.9(3) ?
O4 C8 C9 O3 . . . . -0.2(2) ?
C7 C8 C9 O3 . . . . 179.66(16) ?
O4 C8 C9 C10 . . . . 179.64(16) ?
C7 C8 C9 C10 . . . . -0.5(3) ?
O3 C9 C10 C5 . . . . 179.43(14) ?
C8 C9 C10 C5 . . . . -0.4(3) ?
C6 C5 C10 C9 . . . . 0.9(2) ?
C4 C5 C10 C9 . . . . -178.84(15) ?

loop_
_cod_related_entry_id
_cod_related_entry_database
_cod_related_entry_code
1 ChemSpider 600455
